data_2234167
loop_
_publ_author_name
'Abbassi, Najat'
'Oulemda, Bassou'
'Rakib, El Mostapha'
'Geffken, Detlef'
'Zouihri, Hafid'

_publ_section_title
;
 Ethyl
 3-[7-ethoxy-6-(4-methoxybenzenesulfonamido)-2<i>H</i>-indazol-2-yl]propanoate
;
_journal_coeditor_code FJ2520
_journal_issue 4
_journal_name_full 'Acta Crystallographica Section E'
_journal_page_first o931
_journal_paper_doi 10.1107/S1600536812007519
_journal_volume 68
_journal_year 2012
_chemical_formula_iupac 'C21 H25 N3 O6 S'
_chemical_formula_moiety 'C21 H25 N3 O6 S'
_chemical_formula_sum 'C21 H25 N3 O6 S'
_chemical_formula_weight 447.50
_chemical_name_systematic
;
Ethyl
3-[7-ethoxy-6-(4-methoxybenzenesulfonamido)-2<i>H</i>-indazol-2-yl]propanoate
;
_space_group_IT_number 2
_symmetry_cell_setting triclinic
_symmetry_space_group_name_Hall '-P 1'
_symmetry_space_group_name_H-M 'P -1'
_atom_sites_solution_hydrogens geom
_atom_sites_solution_primary direct
_atom_sites_solution_secondary difmap
_audit_creation_method SHELXL-97
_cell_angle_alpha 77.259(2)
_cell_angle_beta 77.364(2)
_cell_angle_gamma 88.562(2)
_cell_formula_units_Z 2
_cell_length_a 9.1163(4)
_cell_length_b 10.9161(5)
_cell_length_c 11.2959(5)
_cell_measurement_reflns_used 256
_cell_measurement_temperature 296(2)
_cell_measurement_theta_max 26.3
_cell_measurement_theta_min 1.7
_cell_volume 1069.55(8)
_computing_cell_refinement 'SAINT (Bruker, 2005)'
_computing_data_collection 'APEX2 (Bruker, 2005)'
_computing_data_reduction 'SAINT (Bruker, 2005)'
_computing_molecular_graphics 'PLATON (Spek, 2009)'
_computing_publication_material 'publCIF (Westrip, 2010)'
_computing_structure_refinement 'SHELXL97 (Sheldrick, 2008)'
_computing_structure_solution 'SHELXS97 (Sheldrick, 2008)'
_diffrn_ambient_temperature 296(2)
_diffrn_measured_fraction_theta_full 0.997
_diffrn_measured_fraction_theta_max 0.997
_diffrn_measurement_device_type 'Bruker APEXII CCD detector'
_diffrn_measurement_method '\w and \f'
_diffrn_radiation_monochromator graphite
_diffrn_radiation_source 'fine-focus sealed tube'
_diffrn_radiation_type MoK\a
_diffrn_radiation_wavelength 0.71073
_diffrn_reflns_av_R_equivalents 0.0245
_diffrn_reflns_av_sigmaI/netI 0.0154
_diffrn_reflns_limit_h_max 10
_diffrn_reflns_limit_h_min -11
_diffrn_reflns_limit_k_max 13
_diffrn_reflns_limit_k_min -12
_diffrn_reflns_limit_l_max 13
_diffrn_reflns_limit_l_min -13
_diffrn_reflns_number 21582
_diffrn_reflns_theta_full 25.99
_diffrn_reflns_theta_max 25.99
_diffrn_reflns_theta_min 2.63
_exptl_absorpt_coefficient_mu 0.195
_exptl_absorpt_correction_T_max 0.964
_exptl_absorpt_correction_T_min 0.940
_exptl_absorpt_correction_type multi-scan
_exptl_absorpt_process_details '(SADABS; Sheldrick, 2003)'
_exptl_crystal_colour colourless
_exptl_crystal_density_diffrn 1.390
_exptl_crystal_density_method 'not measured'
_exptl_crystal_description prism
_exptl_crystal_F_000 472
_exptl_crystal_size_max 0.32
_exptl_crystal_size_mid 0.31
_exptl_crystal_size_min 0.19
_refine_diff_density_max 0.304
_refine_diff_density_min -0.411
_refine_ls_extinction_method none
_refine_ls_goodness_of_fit_ref 1.057
_refine_ls_hydrogen_treatment constr
_refine_ls_matrix_type full
_refine_ls_number_parameters 283
_refine_ls_number_reflns 4187
_refine_ls_number_restraints 0
_refine_ls_restrained_S_all 1.057
_refine_ls_R_factor_all 0.0335
_refine_ls_R_factor_gt 0.0304
_refine_ls_shift/su_max 0.000
_refine_ls_shift/su_mean 0.000
_refine_ls_structure_factor_coef Fsqd
_refine_ls_weighting_details 'calc w=1/[\s^2^(Fo^2^)+(0.0428P)^2^+0.3561P] where P=(Fo^2^+2Fc^2^)/3'
_refine_ls_weighting_scheme calc
_refine_ls_wR_factor_gt 0.0821
_refine_ls_wR_factor_ref 0.0841
_reflns_number_gt 3834
_reflns_number_total 4187
_reflns_threshold_expression I>2\s(I)
_cod_data_source_file fj2520.cif
_cod_data_source_block I
_cod_database_code 2234167
_cod_database_fobs_code 2234167

loop_
_symmetry_equiv_pos_as_xyz
'x, y, z'
'-x, -y, -z'

loop_
_atom_site_type_symbol
_atom_site_label
_atom_site_fract_x
_atom_site_fract_y
_atom_site_fract_z
_atom_site_U_iso_or_equiv
_atom_site_adp_type
_atom_site_calc_flag
_atom_site_refinement_flags
_atom_site_occupancy
_atom_site_symmetry_multiplicity
S S1 0.34987(3) 0.85372(3) 0.15120(3) 0.02632(10) Uani d . 1 1
O O1 0.72338(10) 1.00455(8) 0.23308(8) 0.0272(2) Uani d . 1 1
O O2 0.35314(11) 0.92233(9) 0.02682(9) 0.0362(2) Uani d . 1 1
O O3 0.20739(10) 0.82306(10) 0.23512(9) 0.0349(2) Uani d . 1 1
O O4 0.67582(14) 0.38348(10) 0.15066(10) 0.0478(3) Uani d . 1 1
O O5 0.90152(13) 0.62024(10) 0.77999(10) 0.0498(3) Uani d . 1 1
O O6 1.08922(11) 0.60258(9) 0.62130(9) 0.0351(2) Uani d . 1 1
N N1 0.44792(12) 0.94084(10) 0.20865(10) 0.0253(2) Uani d . 1 1
H H1N 0.5206 0.9790 0.1474 0.030 Uiso d R 1 1
N N2 0.79639(11) 0.92171(9) 0.48444(9) 0.0228(2) Uani d . 1 1
N N3 0.76942(11) 0.87006(9) 0.60807(9) 0.0221(2) Uani d . 1 1
C C1 0.79320(19) 0.36718(17) 0.04930(16) 0.0471(4) Uani d . 1 1
H H1A 0.7571 0.3869 -0.0263 0.071 Uiso calc R 1 1
H H1B 0.8247 0.2816 0.0638 0.071 Uiso calc R 1 1
H H1C 0.8768 0.4221 0.0422 0.071 Uiso calc R 1 1
C C2 0.60616(16) 0.49568(13) 0.14264(13) 0.0332(3) Uani d . 1 1
C C3 0.63898(15) 0.59621(13) 0.04064(12) 0.0325(3) Uani d . 1 1
H H3 0.7137 0.5903 -0.0285 0.039 Uiso calc R 1 1
C C4 0.55877(15) 0.70533(13) 0.04335(12) 0.0301(3) Uani d . 1 1
H H4 0.5803 0.7735 -0.0241 0.036 Uiso calc R 1 1
C C5 0.44676(14) 0.71363(12) 0.14587(11) 0.0253(3) Uani d . 1 1
C C6 0.41431(16) 0.61296(12) 0.24768(12) 0.0325(3) Uani d . 1 1
H H6 0.3390 0.6187 0.3164 0.039 Uiso calc R 1 1
C C7 0.49430(18) 0.50480(13) 0.24608(13) 0.0387(3) Uani d . 1 1
H H7 0.4737 0.4374 0.3143 0.046 Uiso calc R 1 1
C C8 0.48957(13) 0.89671(11) 0.32512(11) 0.0220(2) Uani d . 1 1
C C9 0.63068(13) 0.92982(10) 0.33424(11) 0.0214(2) Uani d . 1 1
C C10 0.66831(13) 0.89481(10) 0.45259(11) 0.0206(2) Uani d . 1 1
C C11 0.56294(13) 0.82540(10) 0.55620(11) 0.0213(2) Uani d . 1 1
C C12 0.42007(13) 0.79075(11) 0.54333(11) 0.0241(2) Uani d . 1 1
H H12 0.3517 0.7439 0.6106 0.029 Uiso calc R 1 1
C C13 0.38492(13) 0.82759(11) 0.42996(11) 0.0248(3) Uani d . 1 1
H H13 0.2903 0.8072 0.4207 0.030 Uiso calc R 1 1
C C14 0.86846(14) 0.95273(14) 0.19168(12) 0.0322(3) Uani d . 1 1
H H14A 0.9109 0.9181 0.2633 0.039 Uiso calc R 1 1
H H14B 0.9358 1.0195 0.1380 0.039 Uiso calc R 1 1
C C15 0.85789(17) 0.85207(15) 0.12261(14) 0.0389(3) Uani d . 1 1
H H15A 0.7894 0.7867 0.1747 0.058 Uiso calc R 1 1
H H15B 0.9554 0.8178 0.1001 0.058 Uiso calc R 1 1
H H15C 0.8220 0.8872 0.0488 0.058 Uiso calc R 1 1
C C16 0.63495(13) 0.81239(11) 0.65462(11) 0.0228(2) Uani d . 1 1
H H16 0.5970 0.7715 0.7368 0.027 Uiso calc R 1 1
C C17 0.88488(14) 0.88388(12) 0.67592(12) 0.0262(3) Uani d . 1 1
H H17A 0.8435 0.8573 0.7645 0.031 Uiso calc R 1 1
H H17B 0.9153 0.9717 0.6585 0.031 Uiso calc R 1 1
C C18 1.02110(14) 0.80682(12) 0.63999(12) 0.0283(3) Uani d . 1 1
H H18A 1.0513 0.8232 0.5500 0.034 Uiso calc R 1 1
H H18B 1.1035 0.8337 0.6707 0.034 Uiso calc R 1 1
C C19 0.99400(14) 0.66782(12) 0.68980(12) 0.0283(3) Uani d . 1 1
C C20 1.0816(2) 0.46675(14) 0.66528(16) 0.0480(4) Uani d . 1 1
H H20A 0.9814 0.4346 0.6710 0.058 Uiso calc R 1 1
H H20B 1.1051 0.4436 0.7469 0.058 Uiso calc R 1 1
C C21 1.1945(2) 0.41394(17) 0.57294(18) 0.0606(5) Uani d . 1 1
H H21A 1.1729 0.4411 0.4919 0.091 Uiso calc R 1 1
H H21B 1.1894 0.3239 0.5965 0.091 Uiso calc R 1 1
H H21C 1.2936 0.4431 0.5713 0.091 Uiso calc R 1 1

loop_
_atom_site_aniso_label
_atom_site_aniso_U_11
_atom_site_aniso_U_22
_atom_site_aniso_U_33
_atom_site_aniso_U_12
_atom_site_aniso_U_13
_atom_site_aniso_U_23
S1 0.02522(17) 0.02943(17) 0.02551(17) 0.00073(12) -0.01169(12) -0.00246(12)
O1 0.0282(5) 0.0253(4) 0.0243(4) -0.0030(4) -0.0030(4) 0.0002(3)
O2 0.0405(5) 0.0384(5) 0.0310(5) -0.0014(4) -0.0197(4) 0.0021(4)
O3 0.0230(5) 0.0450(6) 0.0374(5) 0.0014(4) -0.0107(4) -0.0064(4)
O4 0.0668(8) 0.0344(6) 0.0392(6) 0.0135(5) -0.0037(5) -0.0113(5)
O5 0.0519(7) 0.0350(6) 0.0448(6) 0.0037(5) 0.0135(5) 0.0043(5)
O6 0.0349(5) 0.0255(5) 0.0402(5) 0.0050(4) -0.0016(4) -0.0043(4)
N1 0.0270(5) 0.0244(5) 0.0248(5) 0.0009(4) -0.0089(4) -0.0030(4)
N2 0.0229(5) 0.0218(5) 0.0236(5) 0.0011(4) -0.0054(4) -0.0043(4)
N3 0.0225(5) 0.0223(5) 0.0226(5) 0.0034(4) -0.0066(4) -0.0060(4)
C1 0.0470(9) 0.0505(9) 0.0501(9) 0.0125(7) -0.0107(7) -0.0253(8)
C2 0.0419(8) 0.0284(7) 0.0318(7) 0.0012(6) -0.0092(6) -0.0105(5)
C3 0.0330(7) 0.0383(7) 0.0253(6) -0.0042(6) -0.0017(5) -0.0095(5)
C4 0.0336(7) 0.0319(7) 0.0227(6) -0.0049(5) -0.0053(5) -0.0021(5)
C5 0.0278(6) 0.0260(6) 0.0237(6) -0.0035(5) -0.0088(5) -0.0053(5)
C6 0.0405(7) 0.0282(6) 0.0250(6) -0.0040(5) 0.0005(5) -0.0052(5)
C7 0.0571(9) 0.0256(7) 0.0275(7) -0.0014(6) -0.0006(6) -0.0021(5)
C8 0.0248(6) 0.0201(5) 0.0228(6) 0.0059(4) -0.0072(5) -0.0066(4)
C9 0.0237(6) 0.0172(5) 0.0225(6) 0.0022(4) -0.0033(5) -0.0043(4)
C10 0.0207(5) 0.0169(5) 0.0245(6) 0.0030(4) -0.0045(4) -0.0059(4)
C11 0.0217(6) 0.0188(5) 0.0232(6) 0.0035(4) -0.0030(4) -0.0060(4)
C12 0.0200(6) 0.0261(6) 0.0245(6) 0.0002(5) -0.0009(4) -0.0059(5)
C13 0.0191(6) 0.0280(6) 0.0283(6) 0.0010(5) -0.0045(5) -0.0091(5)
C14 0.0234(6) 0.0442(8) 0.0260(6) -0.0052(5) -0.0008(5) -0.0051(6)
C15 0.0371(8) 0.0470(8) 0.0340(7) 0.0094(6) -0.0083(6) -0.0120(6)
C16 0.0232(6) 0.0226(6) 0.0217(6) 0.0023(4) -0.0029(4) -0.0052(4)
C17 0.0253(6) 0.0272(6) 0.0295(6) 0.0028(5) -0.0109(5) -0.0087(5)
C18 0.0218(6) 0.0274(6) 0.0342(7) 0.0008(5) -0.0062(5) -0.0037(5)
C19 0.0244(6) 0.0292(6) 0.0302(7) 0.0038(5) -0.0073(5) -0.0030(5)
C20 0.0618(10) 0.0251(7) 0.0514(9) 0.0095(7) -0.0073(8) -0.0026(6)
C21 0.0853(14) 0.0385(9) 0.0568(11) 0.0231(9) -0.0111(10) -0.0145(8)

loop_
_atom_type_symbol
_atom_type_description
_atom_type_scat_dispersion_real
_atom_type_scat_dispersion_imag
_atom_type_scat_source
C C 0.0033 0.0016 'International Tables Vol C Tables 4.2.6.8 and 6.1.1.4'
H H 0.0000 0.0000 'International Tables Vol C Tables 4.2.6.8 and 6.1.1.4'
N N 0.0061 0.0033 'International Tables Vol C Tables 4.2.6.8 and 6.1.1.4'
O O 0.0106 0.0060 'International Tables Vol C Tables 4.2.6.8 and 6.1.1.4'
S S 0.1246 0.1234 'International Tables Vol C Tables 4.2.6.8 and 6.1.1.4'

loop_
_geom_angle_atom_site_label_1
_geom_angle_atom_site_label_2
_geom_angle_atom_site_label_3
_geom_angle
O3 S1 O2 118.61(6)
O3 S1 N1 108.67(6)
O2 S1 N1 105.11(6)
O3 S1 C5 107.80(6)
O2 S1 C5 109.22(6)
N1 S1 C5 106.87(6)
C9 O1 C14 115.21(9)
C2 O4 C1 118.54(12)
C19 O6 C20 116.37(11)
C8 N1 S1 122.30(8)
C8 N1 H1N 115.2
S1 N1 H1N 107.6
C10 N2 N3 103.08(9)
C16 N3 N2 114.45(10)
C16 N3 C17 127.11(10)
N2 N3 C17 118.43(10)
O4 C1 H1A 109.5
O4 C1 H1B 109.5
H1A C1 H1B 109.5
O4 C1 H1C 109.5
H1A C1 H1C 109.5
H1B C1 H1C 109.5
O4 C2 C3 124.55(13)
O4 C2 C7 115.06(12)
C3 C2 C7 120.38(13)
C4 C3 C2 119.02(12)
C4 C3 H3 120.5
C2 C3 H3 120.5
C5 C4 C3 120.42(12)
C5 C4 H4 119.8
C3 C4 H4 119.8
C4 C5 C6 120.39(12)
C4 C5 S1 120.29(10)
C6 C5 S1 119.27(10)
C7 C6 C5 119.51(12)
C7 C6 H6 120.2
C5 C6 H6 120.2
C6 C7 C2 120.27(13)
C6 C7 H7 119.9
C2 C7 H7 119.9
C9 C8 C13 121.41(11)
C9 C8 N1 117.62(11)
C13 C8 N1 120.85(11)
O1 C9 C8 119.24(10)
O1 C9 C10 122.63(10)
C8 C9 C10 117.85(10)
N2 C10 C9 128.11(11)
N2 C10 C11 111.80(10)
C9 C10 C11 120.07(11)
C16 C11 C12 135.12(11)
C16 C11 C10 104.09(10)
C12 C11 C10 120.73(11)
C13 C12 C11 118.30(11)
C13 C12 H12 120.8
C11 C12 H12 120.8
C12 C13 C8 121.61(11)
C12 C13 H13 119.2
C8 C13 H13 119.2
O1 C14 C15 112.18(11)
O1 C14 H14A 109.2
C15 C14 H14A 109.2
O1 C14 H14B 109.2
C15 C14 H14B 109.2
H14A C14 H14B 107.9
C14 C15 H15A 109.5
C14 C15 H15B 109.5
H15A C15 H15B 109.5
C14 C15 H15C 109.5
H15A C15 H15C 109.5
H15B C15 H15C 109.5
N3 C16 C11 106.58(10)
N3 C16 H16 126.7
C11 C16 H16 126.7
N3 C17 C18 111.52(10)
N3 C17 H17A 109.3
C18 C17 H17A 109.3
N3 C17 H17B 109.3
C18 C17 H17B 109.3
H17A C17 H17B 108.0
C19 C18 C17 113.44(10)
C19 C18 H18A 108.9
C17 C18 H18A 108.9
C19 C18 H18B 108.9
C17 C18 H18B 108.9
H18A C18 H18B 107.7
O5 C19 O6 123.56(12)
O5 C19 C18 125.34(12)
O6 C19 C18 111.09(11)
O6 C20 C21 106.89(13)
O6 C20 H20A 110.3
C21 C20 H20A 110.3
O6 C20 H20B 110.3
C21 C20 H20B 110.3
H20A C20 H20B 108.6
C20 C21 H21A 109.5
C20 C21 H21B 109.5
H21A C21 H21B 109.5
C20 C21 H21C 109.5
H21A C21 H21C 109.5
H21B C21 H21C 109.5

loop_
_geom_bond_atom_site_label_1
_geom_bond_atom_site_label_2
_geom_bond_distance
S1 O3 1.4286(10)
S1 O2 1.4333(9)
S1 N1 1.6411(10)
S1 C5 1.7527(13)
O1 C9 1.3734(14)
O1 C14 1.4479(16)
O4 C2 1.3597(17)
O4 C1 1.4254(19)
O5 C19 1.1964(16)
O6 C19 1.3332(16)
O6 C20 1.4544(17)
N1 C8 1.4271(15)
N1 H1N 0.8817
N2 C10 1.3515(15)
N2 N3 1.3557(14)
N3 C16 1.3365(15)
N3 C17 1.4595(15)
C1 H1A 0.9600
C1 H1B 0.9600
C1 H1C 0.9600
C2 C3 1.3889(19)
C2 C7 1.393(2)
C3 C4 1.385(2)
C3 H3 0.9300
C4 C5 1.3843(18)
C4 H4 0.9300
C5 C6 1.3884(18)
C6 C7 1.373(2)
C6 H6 0.9300
C7 H7 0.9300
C8 C9 1.3762(17)
C8 C13 1.4247(17)
C9 C10 1.4212(16)
C10 C11 1.4213(16)
C11 C16 1.3900(17)
C11 C12 1.4115(17)
C12 C13 1.3602(17)
C12 H12 0.9300
C13 H13 0.9300
C14 C15 1.497(2)
C14 H14A 0.9700
C14 H14B 0.9700
C15 H15A 0.9600
C15 H15B 0.9600
C15 H15C 0.9600
C16 H16 0.9300
C17 C18 1.5139(17)
C17 H17A 0.9700
C17 H17B 0.9700
C18 C19 1.5038(18)
C18 H18A 0.9700
C18 H18B 0.9700
C20 C21 1.498(2)
C20 H20A 0.9700
C20 H20B 0.9700
C21 H21A 0.9600
C21 H21B 0.9600
C21 H21C 0.9600

loop_
_geom_hbond_atom_site_label_D
_geom_hbond_atom_site_label_H
_geom_hbond_atom_site_label_A
_geom_hbond_site_symmetry_A
_geom_hbond_distance_DH
_geom_hbond_distance_HA
_geom_hbond_distance_DA
_geom_hbond_angle_DHA
_geom_hbond_publ_flag
N1 H1N O2 2_675 0.8800 2.1200 2.9779(15) 164.00 yes
C3 H3 O5 1_554 0.9300 2.4100 3.3277(17) 168.00 yes
C21 H21B Cg1 2_766 0.93 2.98 3.6660(18) 130 yes

loop_
_geom_torsion_atom_site_label_1
_geom_torsion_atom_site_label_2
_geom_torsion_atom_site_label_3
_geom_torsion_atom_site_label_4
_geom_torsion
O3 S1 N1 C8 61.31(11)
O2 S1 N1 C8 -170.75(9)
C5 S1 N1 C8 -54.76(11)
C10 N2 N3 C16 0.57(13)
C10 N2 N3 C17 -178.49(10)
C1 O4 C2 C3 1.4(2)
C1 O4 C2 C7 -179.11(13)
O4 C2 C3 C4 179.34(13)
C7 C2 C3 C4 -0.1(2)
C2 C3 C4 C5 -0.5(2)
C3 C4 C5 C6 0.5(2)
C3 C4 C5 S1 177.81(10)
O3 S1 C5 C4 156.16(10)
O2 S1 C5 C4 26.04(12)
N1 S1 C5 C4 -87.18(11)
O3 S1 C5 C6 -26.52(12)
O2 S1 C5 C6 -156.64(10)
N1 S1 C5 C6 90.14(11)
C4 C5 C6 C7 0.0(2)
S1 C5 C6 C7 -177.28(11)
C5 C6 C7 C2 -0.6(2)
O4 C2 C7 C6 -178.83(13)
C3 C2 C7 C6 0.6(2)
S1 N1 C8 C9 141.07(10)
S1 N1 C8 C13 -42.76(15)
C14 O1 C9 C8 -123.84(12)
C14 O1 C9 C10 62.49(14)
C13 C8 C9 O1 -175.09(10)
N1 C8 C9 O1 1.05(16)
C13 C8 C9 C10 -1.12(17)
N1 C8 C9 C10 175.02(10)
N3 N2 C10 C9 177.71(11)
N3 N2 C10 C11 -0.64(12)
O1 C9 C10 N2 -3.11(18)
C8 C9 C10 N2 -176.86(11)
O1 C9 C10 C11 175.13(10)
C8 C9 C10 C11 1.37(16)
N2 C10 C11 C16 0.50(13)
C9 C10 C11 C16 -178.00(10)
N2 C10 C11 C12 178.30(10)
C9 C10 C11 C12 -0.20(16)
C16 C11 C12 C13 175.71(13)
C10 C11 C12 C13 -1.27(17)
C11 C12 C13 C8 1.56(18)
C9 C8 C13 C12 -0.36(18)
N1 C8 C13 C12 -176.38(11)
C9 O1 C14 C15 75.69(14)
N2 N3 C16 C11 -0.27(13)
C17 N3 C16 C11 178.69(10)
C12 C11 C16 N3 -177.46(13)
C10 C11 C16 N3 -0.14(12)
C16 N3 C17 C18 111.14(13)
N2 N3 C17 C18 -69.93(13)
N3 C17 C18 C19 -72.33(14)
C20 O6 C19 O5 -3.1(2)
C20 O6 C19 C18 175.71(12)
C17 C18 C19 O5 -24.91(19)
C17 C18 C19 O6 156.26(11)
C19 O6 C20 C21 178.54(14)

loop_
_cod_related_entry_id
_cod_related_entry_database
_cod_related_entry_code
1 ChemSpider 30657587
